data_4106501
loop_
_publ_author_name
'Yosuke Ashikari'
'Toshiki Nokami'
'Jun-ichi Yoshida'

_publ_contact_author_address
;
Department of Synthetic Chemistry and Biological Chemistry,
Graduate School of Engineering, Kyoto University,
;
_publ_contact_author_email ' yoshida@sbchem.kyoto-u.ac.jp '
_publ_contact_author_fax ' +81-75-383-2725 '
_publ_contact_author_name ' Jun-ichi Yoshida '
_publ_contact_author_phone ' +81-75-383-2726 '
_publ_section_title
;
 Integrated Electrochemical-Chemical Oxidation Mediated by Alkoxysulfonium
 Ions
;
_journal_name_full 'Journal of the American Chemical Society'
_journal_page_first 11840
_journal_page_last 11843
_journal_paper_doi 10.1021/ja202880n
_journal_volume 133
_journal_year 2011
_chemical_formula_moiety 'C23 H22 O6'
_chemical_formula_sum 'C23 H22 O6'
_chemical_formula_weight 394.41
_chemical_name_common YS-12-30
_chemical_name_systematic
; 
 ? 
;
_space_group_IT_number 14
_symmetry_cell_setting monoclinic
_symmetry_Int_Tables_number 14
_symmetry_space_group_name_Hall '-P 2ybc'
_symmetry_space_group_name_H-M 'P 1 21/c 1'
_atom_sites_solution_hydrogens geom
_atom_sites_solution_primary direct
_atom_sites_solution_secondary difmap
_audit_creation_method SHELXL-97
_cell_angle_alpha 90.00
_cell_angle_beta 98.94
_cell_angle_gamma 90.00
_cell_formula_units_Z 4
_cell_length_a 9.418
_cell_length_b 18.758
_cell_length_c 11.532
_cell_measurement_temperature 100(2)
_cell_volume 2012.526
_computing_structure_refinement 'SHELXL-97 (Sheldrick, 1997)'
_computing_structure_solution 'SHELXS-97 (Sheldrick, 1990)'
_diffrn_ambient_temperature 100(2)
_diffrn_measured_fraction_theta_full 0.998
_diffrn_measured_fraction_theta_max 0.998
_diffrn_radiation_monochromator graphite
_diffrn_radiation_source 'fine-focus sealed tube'
_diffrn_radiation_type MoK\a
_diffrn_radiation_wavelength 0.71075
_diffrn_reflns_av_R_equivalents 0.0494
_diffrn_reflns_av_sigmaI/netI 0.0427
_diffrn_reflns_limit_h_max 12
_diffrn_reflns_limit_h_min -12
_diffrn_reflns_limit_k_max 22
_diffrn_reflns_limit_k_min -24
_diffrn_reflns_limit_l_max 14
_diffrn_reflns_limit_l_min -14
_diffrn_reflns_number 19514
_diffrn_reflns_theta_full 27.47
_diffrn_reflns_theta_max 27.47
_diffrn_reflns_theta_min 3.08
_exptl_absorpt_coefficient_mu 0.094
_exptl_absorpt_correction_T_max 1.0000
_exptl_absorpt_correction_T_min 0.6861
_exptl_absorpt_correction_type multi-scan
_exptl_absorpt_process_details ABSCOR
_exptl_crystal_colour colorless
_exptl_crystal_density_diffrn 1.302
_exptl_crystal_description needle
_exptl_crystal_F_000 832
_exptl_crystal_size_max 0.20
_exptl_crystal_size_mid 0.10
_exptl_crystal_size_min 0.10
_refine_diff_density_max 0.297
_refine_diff_density_min -0.310
_refine_diff_density_rms 0.062
_refine_ls_extinction_method none
_refine_ls_goodness_of_fit_ref 1.220
_refine_ls_hydrogen_treatment mixed
_refine_ls_matrix_type full
_refine_ls_number_parameters 270
_refine_ls_number_reflns 4595
_refine_ls_number_restraints 0
_refine_ls_restrained_S_all 1.220
_refine_ls_R_factor_all 0.0837
_refine_ls_R_factor_gt 0.0455
_refine_ls_shift/su_max 0.000
_refine_ls_shift/su_mean 0.000
_refine_ls_structure_factor_coef Fsqd
_refine_ls_weighting_details 'calc w=1/[\s^2^(Fo^2^)+(0.0622P)^2^+0.0000P] where P=(Fo^2^+2Fc^2^)/3'
_refine_ls_weighting_scheme calc
_refine_ls_wR_factor_gt 0.1151
_refine_ls_wR_factor_ref 0.1366
_reflns_number_gt 2949
_reflns_number_total 4595
_reflns_threshold_expression >2sigma(I)
_cod_data_source_file ja202880n_si_003.cif
_cod_data_source_block compound37
_cod_original_cell_volume 2012.5
_cod_original_sg_symbol_H-M 'P 21/c'
_cod_database_code 4106501

loop_
_symmetry_equiv_pos_as_xyz
'x, y, z'
'-x, y+1/2, -z+1/2'
'-x, -y, -z'
'x, -y-1/2, z-1/2'

loop_
_atom_site_label
_atom_site_type_symbol
_atom_site_fract_x
_atom_site_fract_y
_atom_site_fract_z
_atom_site_U_iso_or_equiv
_atom_site_adp_type
_atom_site_occupancy
_atom_site_symmetry_multiplicity
_atom_site_calc_flag
_atom_site_refinement_flags
O3 O 0.72683(14) 0.13053(7) 0.73743(11) 0.0301(3) Uani 1 1 d .
O5 O 0.72324(15) 0.11749(7) 1.03184(10) 0.0307(3) Uani 1 1 d .
O4 O 0.80176(14) 0.22466(7) 0.85162(12) 0.0300(3) Uani 1 1 d .
O1 O 0.26104(16) 0.22209(7) 0.55979(11) 0.0355(4) Uani 1 1 d .
O6 O 0.61143(16) 0.21698(7) 1.07989(11) 0.0338(4) Uani 1 1 d .
C22 C 0.6381(2) 0.17481(9) 1.00822(15) 0.0239(4) Uani 1 1 d .
C3 C 0.23863(19) 0.32656(9) 0.67074(16) 0.0240(4) Uani 1 1 d .
C1 C 0.28006(19) 0.25042(9) 0.65687(15) 0.0243(4) Uani 1 1 d .
C18 C 0.48279(19) 0.23987(9) 0.83649(15) 0.0232(4) Uani 1 1 d .
H22 H 0.5311 0.2721 0.7869 0.028 Uiso 1 1 calc R
H21 H 0.4602 0.2670 0.9050 0.028 Uiso 1 1 calc R
C2 C 0.3434(2) 0.20805(9) 0.76480(16) 0.0230(4) Uani 1 1 d .
H2 H 0.271(2) 0.2061(10) 0.8148(17) 0.028 Uiso 1 1 d .
C11 C 0.2673(2) 0.01566(9) 0.64117(15) 0.0240(4) Uani 1 1 d .
C20 C 0.7086(2) 0.17248(9) 0.81260(15) 0.0240(4) Uani 1 1 d .
C19 C 0.58009(19) 0.17475(9) 0.87727(15) 0.0215(4) Uani 1 1 d .
C12 C 0.1418(2) -0.02292(9) 0.60258(15) 0.0266(4) Uani 1 1 d .
H20 H 0.0515 -0.0050 0.6163 0.032 Uiso 1 1 calc R
O2 O 0.14479(16) 0.09458(7) 0.75018(14) 0.0432(4) Uani 1 1 d .
C16 C 0.3988(2) -0.01117(9) 0.62100(16) 0.0269(4) Uani 1 1 d .
H16 H 0.4845 0.0151 0.6457 0.032 Uiso 1 1 calc R
C9 C 0.3829(2) 0.13171(9) 0.73523(16) 0.0232(4) Uani 1 1 d .
H9 H 0.436(2) 0.1323(10) 0.6672(17) 0.028 Uiso 1 1 d .
C17 C 0.4846(2) 0.10872(9) 0.84639(16) 0.0246(4) Uani 1 1 d .
H24 H 0.5428 0.0669 0.8306 0.030 Uiso 1 1 calc R
H23 H 0.4302 0.0969 0.9107 0.030 Uiso 1 1 calc R
C13 C 0.1487(2) -0.08727(10) 0.54434(16) 0.0309(5) Uani 1 1 d .
H19 H 0.0629 -0.1127 0.5165 0.037 Uiso 1 1 calc R
C10 C 0.2543(2) 0.08220(10) 0.70981(16) 0.0267(4) Uani 1 1 d .
C14 C 0.2806(2) -0.11464(10) 0.52669(16) 0.0316(5) Uani 1 1 d .
H18 H 0.2854 -0.1593 0.4888 0.038 Uiso 1 1 calc R
C15 C 0.4052(2) -0.07662(10) 0.56450(16) 0.0306(5) Uani 1 1 d .
H17 H 0.4954 -0.0952 0.5519 0.037 Uiso 1 1 calc R
C8 C 0.2009(2) 0.36789(11) 0.56992(18) 0.0325(5) Uani 1 1 d .
H29 H 0.2015 0.3472 0.4948 0.039 Uiso 1 1 calc R
C4 C 0.2357(2) 0.35758(10) 0.78009(17) 0.0276(4) Uani 1 1 d .
H25 H 0.2594 0.3299 0.8494 0.033 Uiso 1 1 calc R
C6 C 0.1623(2) 0.46957(10) 0.6879(2) 0.0386(5) Uani 1 1 d .
H27 H 0.1375 0.5184 0.6939 0.046 Uiso 1 1 calc R
C5 C 0.1983(2) 0.42884(10) 0.78824(19) 0.0334(5) Uani 1 1 d .
H26 H 0.1974 0.4497 0.8632 0.040 Uiso 1 1 calc R
C7 C 0.1628(2) 0.43872(11) 0.5786(2) 0.0392(5) Uani 1 1 d .
H28 H 0.1368 0.4663 0.5095 0.047 Uiso 1 1 calc R
C23 C 0.7877(3) 0.10735(12) 1.15289(17) 0.0396(5) Uani 1 1 d .
H35 H 0.8238 0.0584 1.1639 0.048 Uiso 1 1 calc R
H34 H 0.7155 0.1158 1.2040 0.048 Uiso 1 1 calc R
H33 H 0.8675 0.1409 1.1728 0.048 Uiso 1 1 calc R
C21 C 0.9321(2) 0.22553(12) 0.7998(2) 0.0421(5) Uani 1 1 d .
H32 H 0.9814 0.1796 0.8137 0.050 Uiso 1 1 calc R
H31 H 0.9952 0.2637 0.8354 0.050 Uiso 1 1 calc R
H30 H 0.9080 0.2338 0.7151 0.050 Uiso 1 1 calc R

loop_
_atom_site_aniso_label
_atom_site_aniso_U_11
_atom_site_aniso_U_22
_atom_site_aniso_U_33
_atom_site_aniso_U_23
_atom_site_aniso_U_13
_atom_site_aniso_U_12
O3 0.0350(8) 0.0301(7) 0.0266(7) -0.0031(6) 0.0097(6) 0.0039(6)
O5 0.0378(8) 0.0297(7) 0.0236(6) 0.0025(6) 0.0015(6) 0.0084(6)
O4 0.0239(7) 0.0284(7) 0.0391(7) -0.0029(6) 0.0097(6) -0.0015(6)
O1 0.0425(9) 0.0361(8) 0.0266(7) -0.0049(6) 0.0010(6) 0.0082(6)
O6 0.0451(9) 0.0321(7) 0.0246(7) -0.0031(6) 0.0069(6) 0.0064(6)
C22 0.0253(10) 0.0227(9) 0.0240(9) 0.0010(8) 0.0053(8) -0.0007(8)
C3 0.0198(9) 0.0247(9) 0.0278(9) 0.0014(8) 0.0042(8) -0.0007(7)
C1 0.0215(9) 0.0283(9) 0.0235(9) -0.0017(8) 0.0050(7) -0.0011(8)
C18 0.0227(9) 0.0212(8) 0.0252(9) -0.0012(7) 0.0022(7) 0.0018(7)
C2 0.0213(9) 0.0228(9) 0.0260(9) -0.0013(7) 0.0073(8) 0.0016(7)
C11 0.0259(10) 0.0225(9) 0.0227(9) 0.0022(7) 0.0008(8) -0.0003(7)
C20 0.0257(10) 0.0224(9) 0.0237(9) 0.0037(8) 0.0034(8) 0.0031(8)
C19 0.0223(9) 0.0200(8) 0.0228(9) 0.0014(7) 0.0053(7) 0.0011(7)
C12 0.0286(10) 0.0253(9) 0.0243(9) 0.0038(8) -0.0006(8) 0.0013(8)
O2 0.0279(8) 0.0363(8) 0.0684(10) -0.0212(7) 0.0171(7) -0.0049(6)
C16 0.0280(10) 0.0258(9) 0.0270(9) 0.0001(8) 0.0048(8) 0.0003(8)
C9 0.0240(10) 0.0215(9) 0.0245(9) -0.0015(7) 0.0050(8) -0.0002(7)
C17 0.0263(10) 0.0205(8) 0.0276(9) 0.0016(7) 0.0059(8) 0.0005(7)
C13 0.0379(12) 0.0261(10) 0.0255(9) 0.0010(8) -0.0050(8) -0.0053(8)
C10 0.0230(10) 0.0256(9) 0.0314(10) -0.0013(8) 0.0037(8) 0.0014(8)
C14 0.0493(13) 0.0224(9) 0.0221(9) 0.0015(8) 0.0025(9) -0.0004(9)
C15 0.0387(12) 0.0263(9) 0.0280(10) 0.0008(8) 0.0087(9) 0.0047(9)
C8 0.0322(11) 0.0338(11) 0.0324(10) 0.0061(9) 0.0080(9) 0.0033(9)
C4 0.0228(9) 0.0275(10) 0.0321(10) -0.0002(8) 0.0026(8) 0.0014(8)
C6 0.0321(11) 0.0206(10) 0.0625(14) 0.0017(10) 0.0054(11) 0.0007(8)
C5 0.0254(10) 0.0274(10) 0.0458(12) -0.0080(9) 0.0006(9) 0.0023(8)
C7 0.0384(12) 0.0314(11) 0.0492(13) 0.0171(10) 0.0112(10) 0.0043(9)
C23 0.0507(14) 0.0406(12) 0.0247(10) 0.0064(9) -0.0032(10) 0.0083(10)
C21 0.0272(11) 0.0398(12) 0.0641(15) -0.0006(11) 0.0221(11) -0.0017(9)

loop_
_atom_type_symbol
_atom_type_description
_atom_type_scat_dispersion_real
_atom_type_scat_dispersion_imag
_atom_type_scat_source
C C 0.0033 0.0016 'International Tables Vol C Tables 4.2.6.8 and 6.1.1.4'
H H 0.0000 0.0000 'International Tables Vol C Tables 4.2.6.8 and 6.1.1.4'
O O 0.0106 0.0060 'International Tables Vol C Tables 4.2.6.8 and 6.1.1.4'

loop_
_geom_angle_atom_site_label_1
_geom_angle_atom_site_label_2
_geom_angle_atom_site_label_3
_geom_angle
C22 O5 C23 116.67(15)
C20 O4 C21 114.90(15)
O6 C22 O5 124.81(16)
O6 C22 C19 127.04(16)
O5 C22 C19 108.13(15)
C4 C3 C8 118.92(17)
C4 C3 C1 122.54(16)
C8 C3 C1 118.54(17)
O1 C1 C3 120.51(16)
O1 C1 C2 120.28(16)
C3 C1 C2 119.20(15)
C19 C18 C2 105.54(13)
C19 C18 H22 110.6
C2 C18 H22 110.6
C19 C18 H21 110.6
C2 C18 H21 110.6
H22 C18 H21 108.8
C1 C2 C9 112.65(15)
C1 C2 C18 115.20(15)
C9 C2 C18 105.21(14)
C1 C2 H2 106.6(11)
C9 C2 H2 108.6(12)
C18 C2 H2 108.4(11)
C16 C11 C12 119.39(17)
C16 C11 C10 122.72(16)
C12 C11 C10 117.77(17)
O3 C20 O4 124.00(18)
O3 C20 C19 125.89(17)
O4 C20 C19 110.10(15)
C20 C19 C22 107.23(14)
C20 C19 C17 110.22(15)
C22 C19 C17 109.66(14)
C20 C19 C18 110.54(15)
C22 C19 C18 113.75(14)
C17 C19 C18 105.45(14)
C13 C12 C11 120.20(19)
C13 C12 H20 119.9
C11 C12 H20 119.9
C11 C16 C15 120.05(18)
C11 C16 H16 120.0
C15 C16 H16 120.0
C10 C9 C2 113.60(15)
C10 C9 C17 111.36(15)
C2 C9 C17 102.60(14)
C10 C9 H9 109.7(11)
C2 C9 H9 109.5(11)
C17 C9 H9 109.9(11)
C9 C17 C19 103.47(13)
C9 C17 H24 111.1
C19 C17 H24 111.1
C9 C17 H23 111.1
C19 C17 H23 111.1
H24 C17 H23 109.0
C12 C13 C14 120.21(18)
C12 C13 H19 119.9
C14 C13 H19 119.9
O2 C10 C11 120.43(17)
O2 C10 C9 120.48(17)
C11 C10 C9 118.97(17)
C15 C14 C13 119.80(18)
C15 C14 H18 120.1
C13 C14 H18 120.1
C14 C15 C16 120.33(19)
C14 C15 H17 119.8
C16 C15 H17 119.8
C7 C8 C3 120.5(2)
C7 C8 H29 119.7
C3 C8 H29 119.7
C5 C4 C3 120.27(18)
C5 C4 H25 119.9
C3 C4 H25 119.9
C5 C6 C7 119.62(19)
C5 C6 H27 120.2
C7 C6 H27 120.2
C6 C5 C4 120.4(2)
C6 C5 H26 119.8
C4 C5 H26 119.8
C8 C7 C6 120.25(19)
C8 C7 H28 119.9
C6 C7 H28 119.9
O5 C23 H35 109.5
O5 C23 H34 109.5
H35 C23 H34 109.5
O5 C23 H33 109.5
H35 C23 H33 109.5
H34 C23 H33 109.5
O4 C21 H32 109.5
O4 C21 H31 109.5
H32 C21 H31 109.5
O4 C21 H30 109.5
H32 C21 H30 109.5
H31 C21 H30 109.5

loop_
_geom_bond_atom_site_label_1
_geom_bond_atom_site_label_2
_geom_bond_distance
O3 C20 1.203(2)
O5 C22 1.344(2)
O5 C23 1.446(2)
O4 C20 1.344(2)
O4 C21 1.447(3)
O1 C1 1.227(2)
O6 C22 1.199(2)
C22 C19 1.524(2)
C3 C4 1.393(3)
C3 C8 1.397(3)
C3 C1 1.496(3)
C1 C2 1.518(2)
C18 C19 1.555(2)
C18 C2 1.558(2)
C18 H22 0.9900
C18 H21 0.9900
C2 C9 1.532(2)
C2 H2 0.96(2)
C11 C16 1.389(3)
C11 C12 1.399(3)
C11 C10 1.493(3)
C20 C19 1.518(3)
C19 C17 1.540(2)
C12 C13 1.388(3)
C12 H20 0.9500
O2 C10 1.218(2)
C16 C15 1.396(3)
C16 H16 0.9500
C9 C10 1.519(3)
C9 C17 1.538(2)
C9 H9 0.99(2)
C17 H24 0.9900
C17 H23 0.9900
C13 C14 1.388(3)
C13 H19 0.9500
C14 C15 1.384(3)
C14 H18 0.9500
C15 H17 0.9500
C8 C7 1.384(3)
C8 H29 0.9500
C4 C5 1.389(3)
C4 H25 0.9500
C6 C5 1.384(3)
C6 C7 1.387(3)
C6 H27 0.9500
C5 H26 0.9500
C7 H28 0.9500
C23 H35 0.9800
C23 H34 0.9800
C23 H33 0.9800
C21 H32 0.9800
C21 H31 0.9800
C21 H30 0.9800

loop_
_geom_torsion_atom_site_label_1
_geom_torsion_atom_site_label_2
_geom_torsion_atom_site_label_3
_geom_torsion_atom_site_label_4
_geom_torsion
C23 O5 C22 O6 -0.8(3)
C23 O5 C22 C19 -179.15(16)
C4 C3 C1 O1 169.11(19)
C8 C3 C1 O1 -10.6(3)
C4 C3 C1 C2 -9.7(3)
C8 C3 C1 C2 170.56(17)
O1 C1 C2 C9 2.4(3)
C3 C1 C2 C9 -178.74(16)
O1 C1 C2 C18 123.13(19)
C3 C1 C2 C18 -58.1(2)
C19 C18 C2 C1 -141.55(16)
C19 C18 C2 C9 -16.88(19)
C21 O4 C20 O3 -2.6(2)
C21 O4 C20 C19 177.26(15)
O3 C20 C19 C22 127.57(18)
O4 C20 C19 C22 -52.26(18)
O3 C20 C19 C17 8.3(2)
O4 C20 C19 C17 -171.58(13)
O3 C20 C19 C18 -107.92(19)
O4 C20 C19 C18 72.24(17)
O6 C22 C19 C20 126.0(2)
O5 C22 C19 C20 -55.72(18)
O6 C22 C19 C17 -114.4(2)
O5 C22 C19 C17 63.95(19)
O6 C22 C19 C18 3.4(3)
O5 C22 C19 C18 -178.26(15)
C2 C18 C19 C20 109.78(17)
C2 C18 C19 C22 -129.53(16)
C2 C18 C19 C17 -9.33(19)
C16 C11 C12 C13 -0.2(3)
C10 C11 C12 C13 -176.27(16)
C12 C11 C16 C15 -1.1(3)
C10 C11 C16 C15 174.75(16)
C1 C2 C9 C10 -76.9(2)
C18 C2 C9 C10 156.88(15)
C1 C2 C9 C17 162.81(15)
C18 C2 C9 C17 36.55(19)
C10 C9 C17 C19 -164.24(15)
C2 C9 C17 C19 -42.39(19)
C20 C19 C17 C9 -87.40(17)
C22 C19 C17 C9 154.77(15)
C18 C19 C17 C9 31.92(19)
C11 C12 C13 C14 1.7(3)
C16 C11 C10 O2 -161.75(19)
C12 C11 C10 O2 14.2(3)
C16 C11 C10 C9 14.3(3)
C12 C11 C10 C9 -169.80(16)
C2 C9 C10 O2 -24.9(3)
C17 C9 C10 O2 90.3(2)
C2 C9 C10 C11 159.04(15)
C17 C9 C10 C11 -85.7(2)
C12 C13 C14 C15 -1.8(3)
C13 C14 C15 C16 0.4(3)
C11 C16 C15 C14 1.0(3)
C4 C3 C8 C7 0.7(3)
C1 C3 C8 C7 -179.58(18)
C8 C3 C4 C5 -1.1(3)
C1 C3 C4 C5 179.13(18)
C7 C6 C5 C4 0.5(3)
C3 C4 C5 C6 0.6(3)
C3 C8 C7 C6 0.4(3)
C5 C6 C7 C8 -0.9(3)
